data_2226621
loop_
_publ_author_name
'Shen, Fwu Ming'
'Lush, Shie Fu'

_publ_section_title
;
 4-Aminobenzoic acid--1,2-bis(4-pyridyl)ethane (2/1)
;
_journal_coeditor_code PB2029
_journal_issue 7
_journal_name_full 'Acta Crystallographica Section E'
_journal_page_first o1551
_journal_paper_doi 10.1107/S1600536810020337
_journal_volume 66
_journal_year 2010
_chemical_formula_iupac 'C12 H12 N2, 2C7 H7 N O2'
_chemical_formula_moiety 'C12 H12 N2, 2(C7 H7 N O2)'
_chemical_formula_sum 'C26 H26 N4 O4'
_chemical_formula_weight 458.51
_chemical_name_systematic
;
4-Aminobenzoic acid--1,2-bis(4-pyridyl)ethane (2/1)
;
_space_group_IT_number 14
_symmetry_cell_setting monoclinic
_symmetry_space_group_name_Hall '-P 2ybc'
_symmetry_space_group_name_H-M 'P 1 21/c 1'
_atom_sites_solution_hydrogens geom
_atom_sites_solution_primary direct
_atom_sites_solution_secondary difmap
_cell_angle_alpha 90
_cell_angle_beta 115.579(2)
_cell_angle_gamma 90
_cell_formula_units_Z 2
_cell_length_a 7.3556(10)
_cell_length_b 23.230(3)
_cell_length_c 7.9373(11)
_cell_measurement_reflns_used 2347
_cell_measurement_temperature 297
_cell_measurement_theta_max 23.74
_cell_measurement_theta_min 2.97
_cell_volume 1223.3(3)
_computing_cell_refinement 'SAINT (Bruker, 1999)'
_computing_data_collection 'SMART (Bruker, 2000)'
_computing_data_reduction 'SAINT (Bruker, 1999)'
_computing_molecular_graphics 'PLATON (Spek, 2009)'
_computing_publication_material 'PLATON (Spek, 2009)'
_computing_structure_refinement 'SHELXS97 (Sheldrick, 2008)'
_computing_structure_solution 'SHELXL97 (Sheldrick, 2008)'
_diffrn_ambient_temperature 297
_diffrn_measured_fraction_theta_full 0.998
_diffrn_measured_fraction_theta_max 0.998
_diffrn_measurement_device_type 'Bruker SMART CCD area-detector'
_diffrn_measurement_method 'phi and omega scans'
_diffrn_radiation_monochromator graphite
_diffrn_radiation_source 'fine-focus sealed tube'
_diffrn_radiation_type MoK\a
_diffrn_radiation_wavelength 0.71073
_diffrn_reflns_av_R_equivalents 0.0318
_diffrn_reflns_av_sigmaI/netI 0.0268
_diffrn_reflns_limit_h_max 5
_diffrn_reflns_limit_h_min -9
_diffrn_reflns_limit_k_max 28
_diffrn_reflns_limit_k_min -27
_diffrn_reflns_limit_l_max 9
_diffrn_reflns_limit_l_min -9
_diffrn_reflns_number 6871
_diffrn_reflns_reduction_process
;
;
_diffrn_reflns_theta_full 26.06
_diffrn_reflns_theta_max 26.06
_diffrn_reflns_theta_min 1.75
_exptl_absorpt_coefficient_mu 0.085
_exptl_absorpt_correction_T_max 1.000
_exptl_absorpt_correction_T_min 0.674
_exptl_absorpt_correction_type multi-scan
_exptl_absorpt_process_details '(SMART; Bruker, 2000)'
_exptl_crystal_colour colorless
_exptl_crystal_density_diffrn 1.239
_exptl_crystal_density_method 'Not Measured'
_exptl_crystal_description parallelepiped
_exptl_crystal_F_000 484
_exptl_crystal_size_max 0.760
_exptl_crystal_size_mid 0.340
_exptl_crystal_size_min 0.220
_refine_diff_density_max 0.213
_refine_diff_density_min -0.227
_refine_ls_extinction_method none
_refine_ls_goodness_of_fit_ref 1.032
_refine_ls_hydrogen_treatment mixed
_refine_ls_matrix_type full
_refine_ls_number_constraints 0
_refine_ls_number_parameters 162
_refine_ls_number_reflns 2406
_refine_ls_number_restraints 0
_refine_ls_restrained_S_all 1.032
_refine_ls_R_factor_all 0.0777
_refine_ls_R_factor_gt 0.0505
_refine_ls_shift/su_max 0.000
_refine_ls_shift/su_mean 0.000
_refine_ls_structure_factor_coef Fsqd
_refine_ls_weighting_details 'calc w=1/[\s^2^(Fo^2^)+(0.0959P)^2^+0.0431P] where P=(Fo^2^+2Fc^2^)/3'
_refine_ls_weighting_scheme calc
_refine_ls_wR_factor_gt 0.1420
_refine_ls_wR_factor_ref 0.1646
_reflns_number_gt 1530
_reflns_number_total 2406
_reflns_threshold_expression I>2\s(I)
_cod_data_source_file pb2029.cif
_cod_data_source_block I
_cod_original_sg_symbol_H-M 'P 21/c'
_cod_database_code 2226621
_cod_database_fobs_code 2226621

loop_
_symmetry_equiv_pos_site_id
_symmetry_equiv_pos_as_xyz
1 x,y,z
2 -x,1/2+y,1/2-z
3 -x,-y,-z
4 x,1/2-y,1/2+z

loop_
_atom_site_aniso_label
_atom_site_aniso_U_11
_atom_site_aniso_U_22
_atom_site_aniso_U_33
_atom_site_aniso_U_12
_atom_site_aniso_U_13
_atom_site_aniso_U_23
N2 0.0497(10) 0.0777(12) 0.0824(12) 0.0081(8) 0.0176(9) 0.0039(9)
C8 0.0490(11) 0.0770(14) 0.0935(16) -0.0026(10) 0.0163(11) 0.0066(12)
C9 0.0549(13) 0.0798(15) 0.1084(18) 0.0100(10) 0.0201(12) 0.0279(13)
C10 0.0445(10) 0.0941(16) 0.0755(13) 0.0038(10) 0.0189(9) 0.0124(11)
C11 0.0565(13) 0.0847(15) 0.0937(15) -0.0058(10) 0.0260(12) 0.0087(12)
C12 0.0670(14) 0.0707(13) 0.1014(17) 0.0099(11) 0.0281(13) 0.0117(12)
C13 0.0498(13) 0.146(3) 0.110(2) 0.0138(13) 0.0212(13) 0.0438(17)
O1 0.0607(8) 0.0805(10) 0.0741(9) -0.0025(7) -0.0058(7) -0.0085(8)
O2 0.0553(8) 0.0796(10) 0.0888(11) 0.0151(7) 0.0052(7) -0.0106(8)
N1 0.0556(11) 0.0881(14) 0.0825(14) 0.0129(10) 0.0100(10) 0.0009(11)
C1 0.0496(10) 0.0616(11) 0.0620(11) -0.0040(8) 0.0110(9) 0.0041(9)
C2 0.0480(10) 0.0548(10) 0.0557(10) -0.0022(8) 0.0134(8) 0.0004(8)
C3 0.0574(11) 0.0591(11) 0.0592(11) 0.0088(8) 0.0152(9) -0.0038(9)
C4 0.0570(11) 0.0638(11) 0.0546(10) 0.0021(9) 0.0060(9) -0.0047(9)
C5 0.0483(10) 0.0596(11) 0.0627(11) 0.0042(8) 0.0147(9) 0.0075(9)
C6 0.0662(12) 0.0703(12) 0.0705(12) 0.0141(10) 0.0206(10) -0.0085(10)
C7 0.0628(12) 0.0690(12) 0.0593(11) 0.0029(9) 0.0114(9) -0.0099(9)

loop_
_atom_site_type_symbol
_atom_site_label
_atom_site_fract_x
_atom_site_fract_y
_atom_site_fract_z
_atom_site_U_iso_or_equiv
_atom_site_thermal_displace_type
_atom_site_calc_flag
_atom_site_refinement_flags
_atom_site_occupancy
N N2 1.1453(2) 0.43421(8) 0.3904(2) 0.0738(7) Uani . . 1.000
C C8 1.0950(3) 0.48682(10) 0.3233(3) 0.0783(8) Uani . . 1.000
C C9 0.8987(3) 0.50396(11) 0.2231(4) 0.0864(9) Uani . . 1.000
C C10 0.7437(3) 0.46541(11) 0.1882(3) 0.0739(8) Uani . . 1.000
C C11 0.7978(3) 0.41122(10) 0.2571(3) 0.0806(8) Uani . . 1.000
C C12 0.9970(3) 0.39735(10) 0.3566(3) 0.0826(9) Uani . . 1.000
C C13 0.5251(3) 0.48182(15) 0.0801(4) 0.1066(13) Uani . . 1.000
O O1 0.4674(2) 0.33090(7) 0.4157(2) 0.0841(5) Uani . . 1.000
O O2 0.51671(19) 0.40480(7) 0.6066(2) 0.0837(6) Uani . . 1.000
N N1 1.3716(3) 0.28863(10) 1.0252(3) 0.0824(8) Uani . . 1.000
C C1 0.5750(3) 0.35702(8) 0.5572(3) 0.0624(6) Uani . . 1.000
C C2 0.7798(3) 0.33843(8) 0.6832(2) 0.0560(6) Uani . . 1.000
C C3 0.8914(3) 0.36554(8) 0.8520(3) 0.0621(6) Uani . . 1.000
C C4 1.0858(3) 0.34892(8) 0.9655(3) 0.0649(6) Uani . . 1.000
C C5 1.1749(3) 0.30406(8) 0.9143(3) 0.0601(6) Uani . . 1.000
C C6 1.0617(3) 0.27578(9) 0.7479(3) 0.0722(7) Uani . . 1.000
C C7 0.8687(3) 0.29233(9) 0.6355(3) 0.0690(7) Uani . . 1.000
H H8A 1.19710 0.51350 0.34500 0.0940 Uiso calc R 1.000
H H9A 0.87020 0.54150 0.17880 0.1040 Uiso calc R 1.000
H H11A 0.69910 0.38350 0.23650 0.0970 Uiso calc R 1.000
H H12A 1.02950 0.36010 0.40280 0.0990 Uiso calc R 1.000
H H13A 0.44700 0.44670 0.03900 0.1280 Uiso calc R 1.000
H H13B 0.48190 0.50100 0.16510 0.1280 Uiso calc R 1.000
H H1A 1.413(4) 0.3021(12) 1.142(4) 0.108(9) Uiso . . 1.000
H H1B 1.409(3) 0.2543(12) 0.988(3) 0.095(8) Uiso . . 1.000
H H2A 0.38730 0.41220 0.52780 0.1600 Uiso . R 1.000
H H3A 0.83380 0.39560 0.88940 0.0750 Uiso calc R 1.000
H H4A 1.15800 0.36800 1.07780 0.0780 Uiso calc R 1.000
H H6A 1.11810 0.24500 0.71210 0.0870 Uiso calc R 1.000
H H7A 0.79550 0.27240 0.52510 0.0830 Uiso calc R 1.000

loop_
_atom_type_symbol
_atom_type_description
_atom_type_scat_dispersion_real
_atom_type_scat_dispersion_imag
_atom_type_scat_source
O O 0.0106 0.0060 'International Tables Vol C Tables 4.2.6.8 and 6.1.1.4'
N N 0.0061 0.0033 'International Tables Vol C Tables 4.2.6.8 and 6.1.1.4'
H H 0.0000 0.0000 'International Tables Vol C Tables 4.2.6.8 and 6.1.1.4'
C C 0.0033 0.0016 'International Tables Vol C Tables 4.2.6.8 and 6.1.1.4'

loop_
_geom_angle_atom_site_label_1
_geom_angle_atom_site_label_2
_geom_angle_atom_site_label_3
_geom_angle_site_symmetry_1
_geom_angle_site_symmetry_2
_geom_angle_site_symmetry_3
_geom_angle
_geom_angle_publ_flag
C1 O2 H2A . . . 110.00 no
C8 N2 C12 . . . 117.08(19) yes
C5 N1 H1A . . . 111(2) no
C5 N1 H1B . . . 113.1(14) no
H1A N1 H1B . . . 128(2) no
N2 C8 C9 . . . 122.9(2) yes
C8 C9 C10 . . . 119.9(2) no
C9 C10 C11 . . . 116.5(2) no
C11 C10 C13 . . . 121.1(2) no
C9 C10 C13 . . . 122.4(2) no
C10 C11 C12 . . . 120.2(2) no
N2 C12 C11 . . . 123.3(2) yes
C10 C13 C13 . . 3_665 117.1(2) no
C9 C8 H8A . . . 118.00 no
N2 C8 H8A . . . 119.00 no
C8 C9 H9A . . . 120.00 no
C10 C9 H9A . . . 120.00 no
C10 C11 H11A . . . 120.00 no
C12 C11 H11A . . . 120.00 no
N2 C12 H12A . . . 118.00 no
C11 C12 H12A . . . 118.00 no
C10 C13 H13B . . . 108.00 no
H13A C13 H13B . . . 107.00 no
C10 C13 H13A . . . 108.00 no
C13 C13 H13A 3_665 . . 108.00 no
C13 C13 H13B 3_665 . . 108.00 no
O2 C1 C2 . . . 114.69(17) yes
O1 C1 O2 . . . 122.1(2) yes
O1 C1 C2 . . . 123.22(19) yes
C1 C2 C7 . . . 120.41(16) no
C3 C2 C7 . . . 117.52(19) no
C1 C2 C3 . . . 122.07(19) no
C2 C3 C4 . . . 121.4(2) no
C3 C4 C5 . . . 120.6(2) no
N1 C5 C4 . . . 120.6(2) yes
C4 C5 C6 . . . 118.1(2) no
N1 C5 C6 . . . 121.3(2) yes
C5 C6 C7 . . . 121.1(2) no
C2 C7 C6 . . . 121.17(19) no
C2 C3 H3A . . . 119.00 no
C4 C3 H3A . . . 119.00 no
C3 C4 H4A . . . 120.00 no
C5 C4 H4A . . . 120.00 no
C5 C6 H6A . . . 119.00 no
C7 C6 H6A . . . 119.00 no
C2 C7 H7A . . . 119.00 no
C6 C7 H7A . . . 119.00 no

loop_
_geom_bond_atom_site_label_1
_geom_bond_atom_site_label_2
_geom_bond_site_symmetry_1
_geom_bond_site_symmetry_2
_geom_bond_distance
_geom_bond_publ_flag
O1 C1 . . 1.220(3) yes
O2 C1 . . 1.310(3) yes
O2 H2A . . 0.9000 no
N2 C12 . . 1.320(3) yes
N2 C8 . . 1.321(3) yes
N1 C5 . . 1.377(3) yes
N1 H1A . . 0.90(3) no
N1 H1B . . 0.93(3) no
C8 C9 . . 1.373(4) no
C9 C10 . . 1.381(4) no
C10 C13 . . 1.509(4) no
C10 C11 . . 1.362(3) no
C11 C12 . . 1.369(3) no
C13 C13 . 3_665 1.436(4) no
C8 H8A . . 0.9300 no
C9 H9A . . 0.9300 no
C11 H11A . . 0.9300 no
C12 H12A . . 0.9300 no
C13 H13B . . 0.9700 no
C13 H13A . . 0.9700 no
C1 C2 . . 1.468(3) no
C2 C7 . . 1.390(3) no
C2 C3 . . 1.384(3) no
C3 C4 . . 1.376(3) no
C4 C5 . . 1.382(3) no
C5 C6 . . 1.386(3) no
C6 C7 . . 1.366(3) no
C3 H3A . . 0.9300 no
C4 H4A . . 0.9300 no
C6 H6A . . 0.9300 no
C7 H7A . . 0.9300 no

loop_
_geom_contact_atom_site_label_1
_geom_contact_atom_site_label_2
_geom_contact_distance
_geom_contact_site_symmetry_1
_geom_contact_site_symmetry_2
_geom_contact_publ_flag
O1 N1 3.081(3) . 4_454 no
O1 N1 3.030(3) . 1_454 no
O2 N2 2.613(2) . 1_455 no
O1 H1A 2.14(3) . 1_454 no
O1 H1B 2.16(3) . 4_454 no
O1 H7A 2.5700 . . no
O1 H11A 2.9200 . . no
O1 H4A 2.8000 . 1_454 no
O2 H3A 2.4500 . . no
O2 H8A 2.7400 . 3_766 no
O2 H13B 2.8400 . 3_666 no
N1 O1 3.030(3) . 1_656 no
N1 O1 3.081(3) . 4_655 no
N2 O2 2.613(2) . 1_655 no
N2 C1 3.368(3) . 1_655 no
N1 H6A 2.9500 . 4_555 no
N2 H2A 1.7200 . 1_655 no
C1 N2 3.368(3) . 1_455 no
C3 C9 3.567(3) . 3_766 no
C8 C9 3.587(4) . 3_766 no
C9 C8 3.587(4) . 3_766 no
C9 C3 3.567(3) . 3_766 no
C1 H1B 2.81(3) . 4_454 no
C3 H9A 2.8600 . 3_766 no
C4 H9A 2.8700 . 3_766 no
C4 H6A 2.8700 . 4_555 no
C5 H6A 2.8100 . 4_555 no
C7 H12A 3.0300 . . no
C8 H2A 2.6900 . 1_655 no
C9 H13A 2.7500 . 3_665 no
C11 H3A 3.0600 . 1_554 no
C12 H2A 2.6200 . 1_655 no
C12 H4A 3.0000 . 1_554 no
C13 H9A 2.7900 . 3_665 no
H1A O1 2.14(3) . 1_656 no
H1A H4A 2.3000 . . no
H1B H6A 2.3200 . . no
H1B O1 2.16(3) . 4_655 no
H1B C1 2.81(3) . 4_655 no
H2A C8 2.6900 . 1_455 no
H2A C12 2.6200 . 1_455 no
H2A N2 1.7200 . 1_455 no
H3A O2 2.4500 . . no
H3A C11 3.0600 . 1_556 no
H4A H1A 2.3000 . . no
H4A C12 3.0000 . 1_556 no
H4A O1 2.8000 . 1_656 no
H6A H1B 2.3200 . . no
H6A N1 2.9500 . 4_554 no
H6A C4 2.8700 . 4_554 no
H6A C5 2.8100 . 4_554 no
H7A O1 2.5700 . . no
H8A O2 2.7400 . 3_766 no
H9A C4 2.8700 . 3_766 no
H9A C13 2.7900 . 3_665 no
H9A C3 2.8600 . 3_766 no
H9A H13A 2.2400 . 3_665 no
H11A O1 2.9200 . . no
H11A H13A 2.3500 . . no
H12A C7 3.0300 . . no
H13A H11A 2.3500 . . no
H13A C9 2.7500 . 3_665 no
H13A H9A 2.2400 . 3_665 no
H13B O2 2.8400 . 3_666 no

loop_
_geom_hbond_atom_site_label_D
_geom_hbond_atom_site_label_H
_geom_hbond_atom_site_label_A
_geom_hbond_site_symmetry_A
_geom_hbond_distance_DH
_geom_hbond_distance_HA
_geom_hbond_distance_DA
_geom_hbond_angle_DHA
_geom_hbond_publ_flag
N1 H1A O1 1_656 0.90(3) 2.14(3) 3.030(3) 171(3) yes
N1 H1B O1 4_655 0.93(3) 2.16(3) 3.081(3) 172(2) yes
O2 H2A N2 1_455 0.9000 1.7200 2.613(2) 173.00 yes

loop_
_geom_torsion_atom_site_label_1
_geom_torsion_atom_site_label_2
_geom_torsion_atom_site_label_3
_geom_torsion_atom_site_label_4
_geom_torsion_site_symmetry_1
_geom_torsion_site_symmetry_2
_geom_torsion_site_symmetry_3
_geom_torsion_site_symmetry_4
_geom_torsion
_geom_torsion_publ_flag
C12 N2 C8 C9 . . . . 0.3(3) no
C8 N2 C12 C11 . . . . 0.0(3) no
N2 C8 C9 C10 . . . . -0.2(4) no
C8 C9 C10 C11 . . . . -0.3(4) no
C8 C9 C10 C13 . . . . 179.6(2) no
C9 C10 C11 C12 . . . . 0.6(3) no
C13 C10 C11 C12 . . . . -179.3(2) no
C9 C10 C13 C13 . . . 3_665 40.3(4) no
C11 C10 C13 C13 . . . 3_665 -139.9(3) no
C10 C11 C12 N2 . . . . -0.4(3) no
C10 C13 C13 C10 . . 3_665 3_665 -180.0(2) no
O1 C1 C2 C3 . . . . -173.5(2) no
O1 C1 C2 C7 . . . . 6.5(3) no
O2 C1 C2 C3 . . . . 7.6(3) no
O2 C1 C2 C7 . . . . -172.38(19) no
C1 C2 C3 C4 . . . . -177.7(2) no
C7 C2 C3 C4 . . . . 2.3(3) no
C1 C2 C7 C6 . . . . 177.6(2) no
C3 C2 C7 C6 . . . . -2.3(3) no
C2 C3 C4 C5 . . . . -0.5(3) no
C3 C4 C5 N1 . . . . 178.0(2) no
C3 C4 C5 C6 . . . . -1.2(3) no
N1 C5 C6 C7 . . . . -178.0(2) no
C4 C5 C6 C7 . . . . 1.2(3) no
C5 C6 C7 C2 . . . . 0.6(3) no
